data_7717384
loop_
_publ_author_name
'Obey, Tom J. N.'
'Nichol, Gary S.'
'Love, Jason B.'

_publ_section_title
;
 Controlled and sequential single-electron reduction of the uranyl
 dication.
;
_journal_issue 39
_journal_name_full 'Dalton transactions (Cambridge, England : 2003)'
_journal_page_first 16229
_journal_page_last 16240
_journal_paper_doi 10.1039/d4dt02367f
_journal_volume 53
_journal_year 2024
_chemical_formula_moiety 'C87 H109 N15 O4 U2 Zn2'
_chemical_formula_sum 'C87 H109 N15 O4 U2 Zn2'
_chemical_formula_weight 2035.69
_chemical_properties_physical Air-sensitive,Moisture-sensitive
_space_group_crystal_system monoclinic
_space_group_IT_number 14
_space_group_name_Hall '-P 2yn'
_space_group_name_H-M_alt 'P 1 21/n 1'
_atom_sites_solution_hydrogens geom
_atom_sites_solution_primary dual
_audit_creation_date 2023-09-04
_audit_creation_method
;
Olex2 1.3
(compiled 2020.11.12 svn.r5f609507 for OlexSys, GUI svn.r6408)
;
_audit_update_record
;
2023-12-11 deposited with the CCDC.	2024-09-20 downloaded from the CCDC.
;
_cell_angle_alpha 90
_cell_angle_beta 100.975(2)
_cell_angle_gamma 90
_cell_formula_units_Z 2
_cell_length_a 14.3634(6)
_cell_length_b 18.9972(7)
_cell_length_c 15.4266(6)
_cell_measurement_reflns_used 9385
_cell_measurement_temperature 100.00
_cell_measurement_theta_max 32.499
_cell_measurement_theta_min 2.586
_cell_volume 4132.4(3)
_computing_cell_refinement 'SAINT V8.40B (?, 2016)'
_computing_data_reduction 'SAINT V8.40B (?, 2016)'
_computing_molecular_graphics 'Olex2 1.3 (Dolomanov et al., 2009)'
_computing_publication_material 'Olex2 1.3 (Dolomanov et al., 2009)'
_computing_structure_refinement 'SHELXL 2018/3 (Sheldrick, 2015)'
_computing_structure_solution 'SHELXT 2018/2 (Sheldrick, 2018)'
_diffrn_ambient_temperature 100.00
_diffrn_measured_fraction_theta_full 0.999
_diffrn_measured_fraction_theta_max 0.994
_diffrn_measurement_device_type 'Bruker APEX-II CCD'
_diffrn_measurement_method '\f and \w scans'
_diffrn_radiation_type MoK\a
_diffrn_radiation_wavelength 0.71073
_diffrn_reflns_av_R_equivalents 0.0442
_diffrn_reflns_av_unetI/netI 0.0220
_diffrn_reflns_Laue_measured_fraction_full 0.999
_diffrn_reflns_Laue_measured_fraction_max 0.994
_diffrn_reflns_limit_h_max 21
_diffrn_reflns_limit_h_min -21
_diffrn_reflns_limit_k_max 28
_diffrn_reflns_limit_k_min -28
_diffrn_reflns_limit_l_max 23
_diffrn_reflns_limit_l_min -23
_diffrn_reflns_number 196713
_diffrn_reflns_point_group_measured_fraction_full 0.999
_diffrn_reflns_point_group_measured_fraction_max 0.994
_diffrn_reflns_theta_full 25.242
_diffrn_reflns_theta_max 32.620
_diffrn_reflns_theta_min 2.144
_diffrn_source_current 1.4
_diffrn_source_power 0.07
_diffrn_source_voltage 50.0
_diffrn_standards_number 0
_exptl_absorpt_coefficient_mu 4.540
_exptl_absorpt_correction_T_max 0.7464
_exptl_absorpt_correction_T_min 0.5516
_exptl_absorpt_correction_type multi-scan
_exptl_absorpt_process_details
;
SADABS-2016/2 (Bruker,2016/2) was used for absorption correction.
wR2(int) was 0.0886 before and 0.0493 after correction.
The Ratio of minimum to maximum transmission is 0.7390.
The \l/2 correction factor is Not present.
;
_exptl_crystal_colour orange
_exptl_crystal_colour_primary orange
_exptl_crystal_density_diffrn 1.636
_exptl_crystal_description slab
_exptl_crystal_F_000 2024
_exptl_crystal_recrystallization_method 'Re-crystallisation from solvent: Pyridene, hexane'
_exptl_crystal_size_max 0.226
_exptl_crystal_size_mid 0.208
_exptl_crystal_size_min 0.047
_refine_diff_density_max 1.927
_refine_diff_density_min -2.158
_refine_diff_density_rms 0.108
_refine_ls_extinction_method none
_refine_ls_goodness_of_fit_ref 1.028
_refine_ls_hydrogen_treatment constr
_refine_ls_matrix_type full
_refine_ls_number_parameters 611
_refine_ls_number_reflns 15026
_refine_ls_number_restraints 0
_refine_ls_restrained_S_all 1.028
_refine_ls_R_factor_all 0.0338
_refine_ls_R_factor_gt 0.0230
_refine_ls_shift/su_max 0.003
_refine_ls_shift/su_mean 0.000
_refine_ls_structure_factor_coef Fsqd
_refine_ls_weighting_details 'w=1/[\s^2^(Fo^2^)+(0.0173P)^2^+6.4586P] where P=(Fo^2^+2Fc^2^)/3'
_refine_ls_weighting_scheme calc
_refine_ls_wR_factor_gt 0.0471
_refine_ls_wR_factor_ref 0.0513
_reflns_Friedel_coverage 0.000
_reflns_number_gt 12811
_reflns_number_total 15026
_reflns_threshold_expression 'I > 2\s(I)'
_cod_data_source_file d4dt02367f2.cif
_cod_data_source_block mo_jl23016_0m
_cod_database_code 7717384
_shelx_shelxl_version_number 2018/3
_shelx_space_group_comment
;
The symmetry employed for this shelxl refinement is uniquely defined
by the following loop, which should always be used as a source of
symmetry information in preference to the above space-group names.
They are only intended as comments.
;
_shelx_estimated_absorpt_t_max 0.815
_shelx_estimated_absorpt_t_min 0.427
_olex2_refinement_description
;
1. Fixed Uiso
 At 1.2 times of:
  All C(H) groups, All C(H,H) groups
 At 1.5 times of:
  All C(H,H,H) groups
2. Others
 Fixed Sof: N2(0.5) C7(0.5) C5(0.5) H5(0.5) C6(0.5) H6(0.5) C8(0.5) H8(0.5)
 C9(0.5) H9(0.5) N52(0.5) C53(0.5) H53(0.5) C54(0.5) H54(0.5) C55(0.5) H55(0.5)
 CXF(0.5) HXF(0.5) C24(0.5) H24(0.5) C14(0.5) H14A(0.5) H14B(0.5) C13(0.5)
 H13A(0.5) H13B(0.5) C11(0.5) H11A(0.5) H11B(0.5) C12(0.5) H12A(0.5) H12B(0.5)
 C10(0.5) H10A(0.5) H10B(0.5) C19(0.5) H19(0.5) N3(0.5) C23(0.5) H23A(0.5)
 H23B(0.5) C52(0.5) H52A(0.5) H52B(0.5) C20(0.5) H20A(0.5) H20B(0.5) C21(0.5)
 H21A(0.5) H21B(0.5) C18(0.5) H18(0.5) C22(0.5) H22A(0.5) H22B(0.5) C17(0.5)
 C16(0.5) H16(0.5) C15(0.5) H15(0.5)
3.a Ternary CH refined with riding coordinates:
 C41(H41), C30(H30), C24(H24), C19(H19)
3.b Secondary CH2 refined with riding coordinates:
 C46(H46A,H46B), C35(H35A,H35B), C31(H31A,H31B), C2(H2A,H2B), C34(H34A,H34B),
 C42(H42A,H42B), C45(H45A,H45B), C32(H32A,H32B), C43(H43A,H43B), C44(H44A,H44B),
  C33(H33A,H33B), C14(H14A,H14B), C13(H13A,H13B), C11(H11A,H11B), C12(H12A,
 H12B), C10(H10A,H10B), C23(H23A,H23B), C52(H52A,H52B), C20(H20A,H20B),
 C21(H21A,H21B), C22(H22A,H22B)
3.c Aromatic/amide H refined with riding coordinates:
 C29(H29), C26(H26), C40(H40), C27(H27), C37(H37), C38(H38), C51(H51),
 C47(H47), C5(H5), C50(H50), C6(H6), C49(H49), C48(H48), C8(H8), C9(H9),
 C53(H53), C54(H54), C55(H55), CXF(HXF), C18(H18), C16(H16), C15(H15)
3.d Fitted hexagon refined as free rotating group:
 C9(N52,C53,C54,C55,CXF)
3.e Idealised Me refined as rotating group:
 C1(H1A,H1B,H1C)
;
_olex2_submission_special_instructions 'No special instructions were received'

loop_
_space_group_symop_operation_xyz
'x, y, z'
'-x+1/2, y+1/2, -z+1/2'
'-x, -y, -z'
'x-1/2, -y-1/2, z-1/2'

loop_
_atom_site_label
_atom_site_type_symbol
_atom_site_fract_x
_atom_site_fract_y
_atom_site_fract_z
_atom_site_U_iso_or_equiv
_atom_site_adp_type
_atom_site_occupancy
_atom_site_site_symmetry_order
_atom_site_calc_flag
_atom_site_refinement_flags_posn
_atom_site_refinement_flags_adp
_atom_site_refinement_flags_occupancy
_atom_site_disorder_assembly
_atom_site_disorder_group
U1 U 0.41571(2) 0.54788(2) 0.54298(2) 0.01218(2) Uani 1 1 d . . . . .
Zn1 Zn 0.25595(2) 0.62756(2) 0.64781(2) 0.02972(6) Uani 1 1 d . . . . .
N5 N 0.55053(12) 0.57117(9) 0.67380(11) 0.0165(3) Uani 1 1 d . . . . .
N4 N 0.43659(12) 0.67415(8) 0.57307(11) 0.0163(3) Uani 1 1 d . . . . .
N6 N 0.28770(11) 0.61203(8) 0.44759(10) 0.0155(3) Uani 1 1 d . . . . .
N7 N 0.29243(12) 0.46394(8) 0.45706(11) 0.0158(3) Uani 1 1 d . . . . .
C25 C 0.40327(14) 0.73548(10) 0.53388(13) 0.0184(4) Uani 1 1 d . . . . .
C41 C 0.29323(14) 0.38679(10) 0.46835(13) 0.0175(3) Uani 1 1 d . . . . .
H41 H 0.353983 0.369378 0.453464 0.021 Uiso 1 1 calc R U . . .
N8 N 0.35458(14) 0.67074(11) 0.75554(14) 0.0277(4) Uani 1 1 d . . . . .
N1 N 0.21127(13) 0.71653(10) 0.58653(12) 0.0230(4) Uani 1 1 d . . . . .
C29 C 0.57105(14) 0.63693(11) 0.68589(13) 0.0179(3) Uani 1 1 d . . . . .
H29 H 0.622888 0.650041 0.730949 0.021 Uiso 1 1 calc R U . . .
C30 C 0.60571(14) 0.51610(10) 0.72867(13) 0.0175(3) Uani 1 1 d . . . . .
H30 H 0.634737 0.485851 0.687876 0.021 Uiso 1 1 calc R U . . .
C28 C 0.51818(14) 0.69055(10) 0.63360(13) 0.0169(3) Uani 1 1 d . . . . .
C36 C 0.26510(14) 0.67939(10) 0.42339(12) 0.0175(3) Uani 1 1 d . . . . .
C26 C 0.46399(16) 0.79128(11) 0.56943(14) 0.0216(4) Uani 1 1 d . . . . .
H26 H 0.456657 0.839484 0.553181 0.026 Uiso 1 1 calc R U . . .
C40 C 0.22537(13) 0.49509(10) 0.40294(12) 0.0168(3) Uani 1 1 d . . . . .
H40 H 0.176800 0.467497 0.368504 0.020 Uiso 1 1 calc R U . . .
C3 C 0.30822(14) 0.74426(10) 0.47346(13) 0.0181(4) Uani 1 1 d . . . . .
C46 C 0.29588(16) 0.36853(12) 0.56502(14) 0.0241(4) Uani 1 1 d . . . . .
H46A H 0.349718 0.393107 0.602499 0.029 Uiso 1 1 calc R U . . .
H46B H 0.236605 0.384640 0.582615 0.029 Uiso 1 1 calc R U . . .
C27 C 0.53618(15) 0.76282(11) 0.63234(14) 0.0212(4) Uani 1 1 d . . . . .
H27 H 0.587447 0.787463 0.667428 0.025 Uiso 1 1 calc R U . . .
C39 C 0.22228(14) 0.56975(11) 0.39351(12) 0.0172(3) Uani 1 1 d . . . . .
C37 C 0.18670(16) 0.68076(11) 0.35366(13) 0.0229(4) Uani 1 1 d . . . . .
H37 H 0.157681 0.721492 0.324588 0.027 Uiso 1 1 calc R U . . .
C35 C 0.53961(15) 0.46888(12) 0.76954(15) 0.0243(4) Uani 1 1 d . . . . .
H35A H 0.488499 0.450715 0.722588 0.029 Uiso 1 1 calc R U . . .
H35B H 0.509951 0.496584 0.811390 0.029 Uiso 1 1 calc R U . . .
C31 C 0.68699(15) 0.54275(11) 0.79971(13) 0.0218(4) Uani 1 1 d . . . . .
H31A H 0.661318 0.573203 0.841653 0.026 Uiso 1 1 calc R U . . .
H31B H 0.730908 0.571325 0.771890 0.026 Uiso 1 1 calc R U . . .
C2 C 0.31488(17) 0.80313(11) 0.40566(15) 0.0258(4) Uani 1 1 d . . . . .
H2A H 0.250677 0.812955 0.371292 0.031 Uiso 1 1 calc R U . . .
H2B H 0.338620 0.846684 0.437618 0.031 Uiso 1 1 calc R U . . .
C4 C 0.23889(15) 0.76511(11) 0.53248(13) 0.0206(4) Uani 1 1 d . . . . .
C38 C 0.15934(15) 0.61128(11) 0.33501(13) 0.0215(4) Uani 1 1 d . . . . .
H38 H 0.108025 0.595335 0.291169 0.026 Uiso 1 1 calc R U . . .
N2 N 0.1413(3) 0.6592(2) 0.7210(3) 0.0160(7) Uani 0.5 1 d . . P A 1
C34 C 0.59506(17) 0.40708(13) 0.81825(18) 0.0314(5) Uani 1 1 d . . . . .
H34A H 0.551654 0.377451 0.845392 0.038 Uiso 1 1 calc R U . . .
H34B H 0.621120 0.377692 0.775523 0.038 Uiso 1 1 calc R U . . .
C51 C 0.37486(19) 0.73968(14) 0.75903(17) 0.0329(5) Uani 1 1 d . . . . .
H51 H 0.341704 0.769936 0.714618 0.040 Uiso 1 1 calc R U . . .
C42 C 0.21340(16) 0.34733(11) 0.40889(14) 0.0228(4) Uani 1 1 d . . . . .
H42A H 0.214804 0.358120 0.346371 0.027 Uiso 1 1 calc R U . . .
H42B H 0.151645 0.363342 0.421260 0.027 Uiso 1 1 calc R U . . .
C45 C 0.3067(2) 0.28933(14) 0.57920(19) 0.0405(7) Uani 1 1 d . . . . .
H45A H 0.368458 0.274015 0.566242 0.049 Uiso 1 1 calc R U . . .
H45B H 0.306024 0.278175 0.641770 0.049 Uiso 1 1 calc R U . . .
C32 C 0.74117(16) 0.48108(12) 0.84983(14) 0.0264(4) Uani 1 1 d . . . . .
H32A H 0.772354 0.453553 0.808913 0.032 Uiso 1 1 calc R U . . .
H32B H 0.791237 0.499604 0.897473 0.032 Uiso 1 1 calc R U . . .
C43 C 0.22290(18) 0.26795(12) 0.42371(17) 0.0293(5) Uani 1 1 d . . . . .
H43A H 0.168083 0.243871 0.387002 0.035 Uiso 1 1 calc R U . . .
H43B H 0.281245 0.251110 0.404983 0.035 Uiso 1 1 calc R U . . .
C47 C 0.40215(17) 0.62922(15) 0.8188(2) 0.0373(6) Uani 1 1 d . . . . .
H47 H 0.388677 0.580227 0.816339 0.045 Uiso 1 1 calc R U . . .
C44 C 0.2272(2) 0.24932(13) 0.52014(18) 0.0362(6) Uani 1 1 d . . . . .
H44A H 0.237819 0.198077 0.528520 0.043 Uiso 1 1 calc R U . . .
H44B H 0.165877 0.261046 0.537043 0.043 Uiso 1 1 calc R U . . .
C7 C 0.1499(8) 0.7594(3) 0.6307(7) 0.0168(14) Uani 0.5 1 d . . P A 1
C5 C 0.1999(10) 0.8362(6) 0.5390(9) 0.0193(15) Uani 0.5 1 d . . P A 1
H5 H 0.209127 0.877037 0.506061 0.023 Uiso 0.5 1 calc R U P A 1
C1 C 0.3802(2) 0.78357(15) 0.34240(17) 0.0374(6) Uani 1 1 d . . . . .
H1A H 0.382676 0.822551 0.301297 0.056 Uiso 1 1 calc R U . . .
H1B H 0.355832 0.741345 0.309153 0.056 Uiso 1 1 calc R U . . .
H1C H 0.444009 0.774229 0.376025 0.056 Uiso 1 1 calc R U . . .
C33 C 0.67578(19) 0.43307(14) 0.88968(16) 0.0322(5) Uani 1 1 d . . . . .
H33A H 0.649576 0.459058 0.935243 0.039 Uiso 1 1 calc R U . . .
H33B H 0.712192 0.392359 0.918442 0.039 Uiso 1 1 calc R U . . .
C50 C 0.4430(2) 0.76799(17) 0.82580(19) 0.0426(7) Uani 1 1 d . . . . .
H50 H 0.456403 0.816977 0.826553 0.051 Uiso 1 1 calc R U . . .
C6 C 0.1460(5) 0.8295(3) 0.6051(5) 0.0208(12) Uani 0.5 1 d . . P A 1
H6 H 0.112909 0.866171 0.628252 0.025 Uiso 0.5 1 calc R U P A 1
C49 C 0.4911(2) 0.72491(19) 0.89091(19) 0.0462(8) Uani 1 1 d . . . . .
H49 H 0.537796 0.743498 0.937203 0.055 Uiso 1 1 calc R U . . .
C48 C 0.46988(19) 0.65429(19) 0.8873(2) 0.0454(7) Uani 1 1 d . . . . .
H48 H 0.501482 0.623172 0.931516 0.054 Uiso 1 1 calc R U . . .
C8 C 0.1148(3) 0.7226(3) 0.6987(3) 0.0164(8) Uani 0.5 1 d . . P A 1
H8 H 0.070946 0.745478 0.728234 0.020 Uiso 0.5 1 calc R U P A 1
C9 C 0.05511(19) 0.59791(12) 0.51459(18) 0.0245(8) Uani 0.5 1 d G . P A -1
H9 H 0.058352 0.646950 0.503460 0.029 Uiso 0.5 1 calc R U P A -1
N52 N 0.13022(14) 0.56435(12) 0.56910(16) 0.0163(6) Uani 0.5 1 d G . P A -1
C53 C 0.12548(18) 0.49260(12) 0.58538(17) 0.0219(8) Uani 0.5 1 d G . P A -1
H53 H 0.176815 0.469668 0.622639 0.026 Uiso 0.5 1 calc R U P A -1
C54 C 0.0456(2) 0.45442(11) 0.5472(2) 0.0287(12) Uani 0.5 1 d G . P A -1
H54 H 0.042381 0.405380 0.558293 0.034 Uiso 0.5 1 calc R U P A -1
C55 C -0.0295(2) 0.48798(18) 0.4927(2) 0.0301(10) Uani 0.5 1 d G . P A -1
H55 H -0.084069 0.461876 0.466531 0.036 Uiso 0.5 1 calc R U P A -1
CXF C -0.02475(17) 0.55972(18) 0.4764(2) 0.0295(12) Uani 0.5 1 d G . P A -1
HXF H -0.076085 0.582661 0.439114 0.035 Uiso 0.5 1 calc R U P A -1
C24 C 0.1020(3) 0.6227(2) 0.7893(2) 0.0157(7) Uani 0.5 1 d . . P A 1
H24 H 0.086376 0.658435 0.832009 0.019 Uiso 0.5 1 calc R U P A 1
C14 C 0.0106(3) 0.5833(2) 0.7485(2) 0.0169(7) Uani 0.5 1 d . . P A 1
H14A H -0.036800 0.617314 0.718048 0.020 Uiso 0.5 1 calc R U P A 1
H14B H 0.024533 0.549250 0.704052 0.020 Uiso 0.5 1 calc R U P A 1
C13 C -0.0302(3) 0.5443(2) 0.8191(3) 0.0219(8) Uani 0.5 1 d . . P A 1
H13A H -0.048035 0.578615 0.861345 0.026 Uiso 0.5 1 calc R U P A 1
H13B H -0.088232 0.518694 0.791032 0.026 Uiso 0.5 1 calc R U P A 1
C11 C 0.1343(4) 0.5301(3) 0.9087(3) 0.0302(10) Uani 0.5 1 d . . P A 1
H11A H 0.122457 0.562798 0.955404 0.036 Uiso 0.5 1 calc R U P A 1
H11B H 0.181483 0.494858 0.936468 0.036 Uiso 0.5 1 calc R U P A 1
C12 C 0.0413(4) 0.4924(2) 0.8683(3) 0.0297(10) Uani 0.5 1 d . . P A 1
H12A H 0.054416 0.455321 0.827185 0.036 Uiso 0.5 1 calc R U P A 1
H12B H 0.014525 0.469531 0.915808 0.036 Uiso 0.5 1 calc R U P A 1
C10 C 0.1743(3) 0.5710(3) 0.8395(3) 0.0243(8) Uani 0.5 1 d . . P A 1
H10A H 0.194013 0.537622 0.797162 0.029 Uiso 0.5 1 calc R U P A 1
H10B H 0.231304 0.597283 0.868667 0.029 Uiso 0.5 1 calc R U P A 1
O2 O 0.49402(9) 0.55554(7) 0.45397(9) 0.0151(2) Uani 1 1 d . . . . .
O1 O 0.33497(10) 0.54658(7) 0.62956(9) 0.0157(2) Uani 1 1 d . . . . .
C19 C 0.1009(3) 0.5830(3) 0.7634(3) 0.0290(10) Uani 0.5 1 d . . P A 2
H19 H 0.030359 0.582332 0.744042 0.035 Uiso 0.5 1 calc R U P A 2
N3 N 0.1423(3) 0.6300(3) 0.7041(3) 0.0240(8) Uani 0.5 1 d . . P A 2
C23 C 0.0863(4) 0.5607(3) 0.9210(4) 0.0366(11) Uani 0.5 1 d . . P A 2
H23A H 0.105974 0.578561 0.982045 0.044 Uiso 0.5 1 calc R U P A 2
H23B H 0.016153 0.560386 0.906437 0.044 Uiso 0.5 1 calc R U P A 2
C52 C 0.1251(4) 0.6093(2) 0.8566(3) 0.0280(9) Uani 0.5 1 d . . P A 2
H52A H 0.098462 0.657119 0.859654 0.034 Uiso 0.5 1 calc R U P A 2
H52B H 0.194923 0.612696 0.874702 0.034 Uiso 0.5 1 calc R U P A 2
C20 C 0.1395(5) 0.5077(3) 0.7584(3) 0.0396(13) Uani 0.5 1 d . . P A 2
H20A H 0.120649 0.489724 0.697314 0.048 Uiso 0.5 1 calc R U P A 2
H20B H 0.209691 0.508676 0.773215 0.048 Uiso 0.5 1 calc R U P A 2
C21 C 0.1018(6) 0.4583(3) 0.8220(4) 0.0484(16) Uani 0.5 1 d . . P A 2
H21A H 0.032436 0.452527 0.802756 0.058 Uiso 0.5 1 calc R U P A 2
H21B H 0.131712 0.411429 0.821074 0.058 Uiso 0.5 1 calc R U P A 2
C18 C 0.1043(4) 0.6907(3) 0.6850(4) 0.0275(10) Uani 0.5 1 d . . P A 2
H18 H 0.050466 0.704692 0.708206 0.033 Uiso 0.5 1 calc R U P A 2
C22 C 0.1231(5) 0.4876(3) 0.9151(3) 0.0377(12) Uani 0.5 1 d . . P A 2
H22A H 0.094376 0.456467 0.954211 0.045 Uiso 0.5 1 calc R U P A 2
H22B H 0.192555 0.487603 0.936557 0.045 Uiso 0.5 1 calc R U P A 2
C17 C 0.1441(9) 0.7373(4) 0.6280(9) 0.029(2) Uani 0.5 1 d . . P A 2
C16 C 0.1246(6) 0.8066(4) 0.6004(6) 0.0343(16) Uani 0.5 1 d . . P A 2
H16 H 0.078475 0.837144 0.616639 0.041 Uiso 0.5 1 calc R U P A 2
C15 C 0.1875(13) 0.8215(7) 0.5434(12) 0.035(3) Uani 0.5 1 d . . P A 2
H15 H 0.192585 0.865880 0.516290 0.043 Uiso 0.5 1 calc R U P A 2

loop_
_atom_site_aniso_label
_atom_site_aniso_U_11
_atom_site_aniso_U_22
_atom_site_aniso_U_33
_atom_site_aniso_U_23
_atom_site_aniso_U_13
_atom_site_aniso_U_12
U1 0.01299(3) 0.01102(3) 0.01257(3) -0.00086(2) 0.00251(2) 0.00085(2)
Zn1 0.05030(17) 0.01527(11) 0.03130(14) -0.00109(9) 0.02730(13) 0.00199(11)
N5 0.0156(7) 0.0177(7) 0.0158(7) -0.0010(6) 0.0022(6) -0.0010(6)
N4 0.0190(7) 0.0125(7) 0.0178(7) -0.0010(6) 0.0042(6) 0.0009(6)
N6 0.0165(7) 0.0145(7) 0.0156(7) 0.0014(5) 0.0036(6) 0.0021(6)
N7 0.0167(7) 0.0153(7) 0.0157(7) 0.0000(5) 0.0036(6) -0.0013(6)
C25 0.0228(9) 0.0152(8) 0.0186(9) -0.0001(7) 0.0077(7) 0.0021(7)
C41 0.0193(9) 0.0144(8) 0.0203(9) 0.0015(7) 0.0070(7) -0.0001(7)
N8 0.0210(9) 0.0292(10) 0.0361(11) -0.0076(8) 0.0134(8) -0.0015(7)
N1 0.0212(8) 0.0305(9) 0.0184(8) -0.0020(7) 0.0065(6) 0.0007(7)
C29 0.0166(8) 0.0210(9) 0.0164(8) -0.0023(7) 0.0041(6) -0.0025(7)
C30 0.0161(8) 0.0192(9) 0.0168(8) -0.0004(7) 0.0023(6) 0.0007(7)
C28 0.0182(8) 0.0154(8) 0.0181(8) -0.0024(6) 0.0054(7) -0.0014(7)
C36 0.0217(9) 0.0163(8) 0.0151(8) 0.0014(6) 0.0047(7) 0.0045(7)
C26 0.0288(10) 0.0137(8) 0.0235(9) -0.0015(7) 0.0081(8) -0.0020(7)
C40 0.0139(8) 0.0202(9) 0.0163(8) -0.0006(7) 0.0026(6) -0.0012(7)
C3 0.0230(9) 0.0138(8) 0.0186(8) 0.0018(6) 0.0067(7) 0.0033(7)
C46 0.0226(10) 0.0253(10) 0.0234(10) 0.0072(8) 0.0017(8) -0.0023(8)
C27 0.0243(10) 0.0184(9) 0.0221(9) -0.0041(7) 0.0072(8) -0.0041(7)
C39 0.0154(8) 0.0197(9) 0.0161(8) 0.0003(7) 0.0019(6) 0.0023(7)
C37 0.0283(10) 0.0216(10) 0.0172(9) 0.0031(7) 0.0002(8) 0.0084(8)
C35 0.0200(9) 0.0223(10) 0.0307(11) 0.0065(8) 0.0047(8) 0.0002(8)
C31 0.0225(9) 0.0254(10) 0.0159(8) 0.0010(7) -0.0002(7) -0.0034(8)
C2 0.0343(12) 0.0178(9) 0.0257(10) 0.0080(8) 0.0072(9) 0.0050(8)
C4 0.0234(10) 0.0209(9) 0.0179(9) -0.0021(7) 0.0046(7) 0.0042(7)
C38 0.0215(9) 0.0247(10) 0.0165(8) -0.0003(7) -0.0011(7) 0.0045(8)
N2 0.0171(16) 0.0133(19) 0.0183(18) -0.0042(15) 0.0052(13) -0.0010(16)
C34 0.0284(11) 0.0241(11) 0.0404(13) 0.0115(9) 0.0035(10) -0.0003(9)
C51 0.0384(13) 0.0328(12) 0.0330(12) -0.0098(10) 0.0206(10) -0.0092(10)
C42 0.0288(10) 0.0191(9) 0.0208(9) -0.0005(7) 0.0050(8) -0.0054(8)
C45 0.0463(15) 0.0273(12) 0.0416(15) 0.0172(11) -0.0078(12) -0.0091(11)
C32 0.0269(11) 0.0300(11) 0.0194(9) 0.0034(8) -0.0026(8) 0.0012(9)
C43 0.0335(12) 0.0192(10) 0.0372(12) -0.0019(9) 0.0116(10) -0.0070(9)
C47 0.0218(11) 0.0387(14) 0.0517(16) -0.0037(12) 0.0075(10) 0.0046(10)
C44 0.0406(14) 0.0256(12) 0.0409(14) 0.0107(10) 0.0042(11) -0.0124(10)
C7 0.021(2) 0.014(4) 0.017(2) 0.000(3) 0.0077(15) 0.006(3)
C5 0.029(3) 0.011(4) 0.019(3) 0.003(3) 0.009(2) 0.010(3)
C1 0.0491(16) 0.0383(14) 0.0287(12) 0.0158(10) 0.0168(11) 0.0064(12)
C33 0.0376(13) 0.0305(12) 0.0268(11) 0.0104(9) 0.0016(10) 0.0026(10)
C50 0.0464(16) 0.0487(16) 0.0399(15) -0.0227(13) 0.0261(13) -0.0218(13)
C6 0.024(3) 0.013(3) 0.025(2) 0.000(2) 0.0034(19) 0.0057(19)
C49 0.0303(13) 0.077(2) 0.0346(14) -0.0207(14) 0.0145(11) -0.0156(14)
C48 0.0239(12) 0.064(2) 0.0479(17) -0.0077(14) 0.0069(11) 0.0028(12)
C8 0.0138(18) 0.017(2) 0.0186(19) -0.0034(17) 0.0042(14) 0.0001(17)
C9 0.0212(19) 0.026(2) 0.025(2) -0.0037(16) 0.0021(16) 0.0022(16)
N52 0.0171(15) 0.0158(14) 0.0170(14) -0.0038(11) 0.0057(11) 0.0004(11)
C53 0.024(2) 0.0192(18) 0.0238(19) -0.0025(15) 0.0079(15) 0.0002(15)
C54 0.035(3) 0.025(2) 0.030(3) -0.007(2) 0.014(2) -0.010(2)
C55 0.025(2) 0.040(3) 0.027(2) -0.0090(19) 0.0089(18) -0.0106(18)
CXF 0.023(2) 0.040(3) 0.024(3) -0.005(2) 0.0017(19) 0.002(2)
C24 0.0183(17) 0.0164(18) 0.0120(16) -0.0041(13) 0.0023(13) -0.0027(14)
C14 0.0150(16) 0.0218(18) 0.0133(15) -0.0010(13) 0.0009(12) -0.0040(13)
C13 0.0253(19) 0.0192(18) 0.0233(18) -0.0015(15) 0.0102(15) -0.0055(15)
C11 0.037(3) 0.030(3) 0.025(2) 0.0148(19) 0.0075(19) 0.008(2)
C12 0.041(3) 0.019(2) 0.032(2) 0.0077(17) 0.015(2) 0.0024(18)
C10 0.0196(19) 0.034(2) 0.0189(18) 0.0063(16) 0.0018(15) 0.0043(17)
O2 0.0163(6) 0.0144(6) 0.0151(6) 0.0004(5) 0.0038(5) 0.0017(5)
O1 0.0165(6) 0.0160(6) 0.0155(6) -0.0002(5) 0.0052(5) 0.0014(5)
C19 0.024(2) 0.037(3) 0.026(2) 0.010(2) 0.0066(17) 0.0004(19)
N3 0.0236(19) 0.028(2) 0.022(2) 0.0064(18) 0.0083(16) 0.005(2)
C23 0.045(3) 0.035(3) 0.030(3) 0.006(2) 0.010(2) -0.001(2)
C52 0.033(2) 0.023(2) 0.029(2) -0.0023(17) 0.0112(19) -0.0004(18)
C20 0.069(4) 0.026(2) 0.025(2) -0.0036(18) 0.009(2) -0.005(2)
C21 0.082(5) 0.027(3) 0.032(3) -0.003(2) 0.000(3) -0.018(3)
C18 0.025(2) 0.031(3) 0.030(3) 0.008(2) 0.014(2) 0.010(2)
C22 0.057(4) 0.032(3) 0.024(2) 0.001(2) 0.006(2) -0.009(2)
C17 0.033(4) 0.023(4) 0.033(3) 0.009(4) 0.013(3) 0.019(4)
C16 0.042(4) 0.029(4) 0.038(3) 0.003(3) 0.024(3) 0.016(3)
C15 0.057(7) 0.018(5) 0.035(4) 0.015(4) 0.019(4) 0.014(4)

loop_
_atom_type_symbol
_atom_type_description
_atom_type_scat_dispersion_real
_atom_type_scat_dispersion_imag
_atom_type_scat_source
C C 0.0033 0.0016 'International Tables Vol C Tables 4.2.6.8 and 6.1.1.4'
H H 0.0000 0.0000 'International Tables Vol C Tables 4.2.6.8 and 6.1.1.4'
N N 0.0061 0.0033 'International Tables Vol C Tables 4.2.6.8 and 6.1.1.4'
O O 0.0106 0.0060 'International Tables Vol C Tables 4.2.6.8 and 6.1.1.4'
U U -9.6767 9.6646 'International Tables Vol C Tables 4.2.6.8 and 6.1.1.4'
Zn Zn 0.2839 1.4301 'International Tables Vol C Tables 4.2.6.8 and 6.1.1.4'

loop_
_geom_angle_atom_site_label_1
_geom_angle_atom_site_label_2
_geom_angle_atom_site_label_3
_geom_angle
_geom_angle_site_symmetry_1
_geom_angle_site_symmetry_3
_geom_angle_publ_flag
N5 U1 U1 85.06(4) . 3_666 ?
N5 U1 N7 149.66(5) . . ?
N4 U1 U1 120.93(4) . 3_666 ?
N4 U1 N5 68.53(5) . . ?
N4 U1 N7 139.12(5) . . ?
N6 U1 U1 121.83(4) . 3_666 ?
N6 U1 N5 139.24(5) . . ?
N6 U1 N4 71.19(5) . . ?
N6 U1 N7 68.44(5) . . ?
N7 U1 U1 86.56(4) . 3_666 ?
O2 U1 U1 31.86(3) 3_666 3_666 ?
O2 U1 U1 39.76(4) . 3_666 ?
O2 U1 N5 95.26(5) . . ?
O2 U1 N5 78.27(5) 3_666 . ?
O2 U1 N4 140.13(5) 3_666 . ?
O2 U1 N4 89.66(6) . . ?
O2 U1 N6 140.92(5) 3_666 . ?
O2 U1 N6 90.43(5) . . ?
O2 U1 N7 79.28(5) 3_666 . ?
O2 U1 N7 96.75(5) . . ?
O2 U1 O2 71.61(6) . 3_666 ?
O1 U1 U1 144.06(4) . 3_666 ?
O1 U1 N5 85.44(5) . . ?
O1 U1 N4 87.10(6) . . ?
O1 U1 N6 86.61(5) . . ?
O1 U1 N7 84.42(5) . . ?
O1 U1 O2 112.20(5) . 3_666 ?
O1 U1 O2 176.18(5) . . ?
N8 Zn1 N2 86.97(11) . . ?
N8 Zn1 N52 161.11(8) . . ?
N1 Zn1 N8 98.65(8) . . ?
N1 Zn1 N2 79.04(12) . . ?
N1 Zn1 N52 92.45(8) . . ?
N1 Zn1 N3 88.31(15) . . ?
N2 Zn1 N52 80.17(12) . . ?
O1 Zn1 N8 95.55(7) . . ?
O1 Zn1 N1 137.98(7) . . ?
O1 Zn1 N2 141.28(12) . . ?
O1 Zn1 N52 86.15(7) . . ?
O1 Zn1 N3 128.70(15) . . ?
N3 Zn1 N8 97.43(15) . . ?
C29 N5 U1 113.58(13) . . ?
C29 N5 C30 121.35(17) . . ?
C30 N5 U1 124.96(12) . . ?
C25 N4 U1 137.37(13) . . ?
C25 N4 C28 106.74(16) . . ?
C28 N4 U1 113.85(12) . . ?
C36 N6 U1 138.45(13) . . ?
C36 N6 C39 106.36(16) . . ?
C39 N6 U1 114.71(12) . . ?
C41 N7 U1 124.68(12) . . ?
C40 N7 U1 114.01(13) . . ?
C40 N7 C41 121.28(17) . . ?
N4 C25 C26 109.35(18) . . ?
N4 C25 C3 124.83(18) . . ?
C26 C25 C3 125.10(18) . . ?
N7 C41 H41 106.8 . . ?
N7 C41 C46 109.86(16) . . ?
N7 C41 C42 115.46(16) . . ?
C46 C41 H41 106.8 . . ?
C42 C41 H41 106.8 . . ?
C42 C41 C46 110.67(17) . . ?
C51 N8 Zn1 120.95(18) . . ?
C47 N8 Zn1 120.88(18) . . ?
C47 N8 C51 118.0(2) . . ?
C4 N1 Zn1 140.27(15) . . ?
C4 N1 C7 100.4(4) . . ?
C7 N1 Zn1 115.0(4) . . ?
C17 N1 Zn1 103.0(5) . . ?
C17 N1 C4 115.1(4) . . ?
N5 C29 H29 119.1 . . ?
N5 C29 C28 121.89(18) . . ?
C28 C29 H29 119.1 . . ?
N5 C30 H30 106.8 . . ?
N5 C30 C35 110.15(16) . . ?
N5 C30 C31 115.45(16) . . ?
C35 C30 H30 106.8 . . ?
C35 C30 C31 110.42(17) . . ?
C31 C30 H30 106.8 . . ?
N4 C28 C29 120.74(17) . . ?
N4 C28 C27 110.23(17) . . ?
C27 C28 C29 129.03(19) . . ?
N6 C36 C3 124.88(17) . . ?
N6 C36 C37 110.14(18) . . ?
C37 C36 C3 124.35(17) . . ?
C25 C26 H26 126.2 . . ?
C27 C26 C25 107.61(18) . . ?
C27 C26 H26 126.2 . . ?
N7 C40 H40 119.1 . . ?
N7 C40 C39 121.77(18) . . ?
C39 C40 H40 119.1 . . ?
C25 C3 C36 117.19(16) . . ?
C25 C3 C2 109.43(17) . . ?
C25 C3 C4 106.08(16) . . ?
C36 C3 C2 108.29(16) . . ?
C36 C3 C4 105.34(16) . . ?
C4 C3 C2 110.35(16) . . ?
C41 C46 H46A 109.6 . . ?
C41 C46 H46B 109.6 . . ?
H46A C46 H46B 108.1 . . ?
C45 C46 C41 110.4(2) . . ?
C45 C46 H46A 109.6 . . ?
C45 C46 H46B 109.6 . . ?
C28 C27 H27 127.0 . . ?
C26 C27 C28 106.07(18) . . ?
C26 C27 H27 127.0 . . ?
N6 C39 C40 120.68(17) . . ?
N6 C39 C38 110.06(18) . . ?
C38 C39 C40 129.26(19) . . ?
C36 C37 H37 126.4 . . ?
C38 C37 C36 107.17(18) . . ?
C38 C37 H37 126.4 . . ?
C30 C35 H35A 109.6 . . ?
C30 C35 H35B 109.6 . . ?
C30 C35 C34 110.28(18) . . ?
H35A C35 H35B 108.1 . . ?
C34 C35 H35A 109.6 . . ?
C34 C35 H35B 109.6 . . ?
C30 C31 H31A 109.5 . . ?
C30 C31 H31B 109.5 . . ?
C30 C31 C32 110.74(17) . . ?
H31A C31 H31B 108.1 . . ?
C32 C31 H31A 109.5 . . ?
C32 C31 H31B 109.5 . . ?
C3 C2 H2A 109.1 . . ?
C3 C2 H2B 109.1 . . ?
H2A C2 H2B 107.8 . . ?
C1 C2 C3 112.46(18) . . ?
C1 C2 H2A 109.1 . . ?
C1 C2 H2B 109.1 . . ?
N1 C4 C3 119.51(18) . . ?
N1 C4 C5 115.0(5) . . ?
C5 C4 C3 125.4(5) . . ?
C15 C4 N1 103.7(6) . . ?
C15 C4 C3 136.6(6) . . ?
C39 C38 H38 126.9 . . ?
C37 C38 C39 106.26(18) . . ?
C37 C38 H38 126.9 . . ?
C8 N2 Zn1 108.8(3) . . ?
C8 N2 C24 120.1(4) . . ?
C24 N2 Zn1 130.9(3) . . ?
C35 C34 H34A 109.4 . . ?
C35 C34 H34B 109.4 . . ?
H34A C34 H34B 108.0 . . ?
C33 C34 C35 111.1(2) . . ?
C33 C34 H34A 109.4 . . ?
C33 C34 H34B 109.4 . . ?
N8 C51 H51 119.1 . . ?
N8 C51 C50 121.7(3) . . ?
C50 C51 H51 119.1 . . ?
C41 C42 H42A 109.4 . . ?
C41 C42 H42B 109.4 . . ?
C41 C42 C43 111.13(18) . . ?
H42A C42 H42B 108.0 . . ?
C43 C42 H42A 109.4 . . ?
C43 C42 H42B 109.4 . . ?
C46 C45 H45A 109.4 . . ?
C46 C45 H45B 109.4 . . ?
H45A C45 H45B 108.0 . . ?
C44 C45 C46 111.3(2) . . ?
C44 C45 H45A 109.4 . . ?
C44 C45 H45B 109.4 . . ?
C31 C32 H32A 109.3 . . ?
C31 C32 H32B 109.3 . . ?
H32A C32 H32B 107.9 . . ?
C33 C32 C31 111.67(19) . . ?
C33 C32 H32A 109.3 . . ?
C33 C32 H32B 109.3 . . ?
C42 C43 H43A 109.4 . . ?
C42 C43 H43B 109.4 . . ?
H43A C43 H43B 108.0 . . ?
C44 C43 C42 111.2(2) . . ?
C44 C43 H43A 109.4 . . ?
C44 C43 H43B 109.4 . . ?
N8 C47 H47 118.5 . . ?
N8 C47 C48 123.0(3) . . ?
C48 C47 H47 118.5 . . ?
C45 C44 H44A 109.5 . . ?
C45 C44 H44B 109.5 . . ?
C43 C44 C45 110.8(2) . . ?
C43 C44 H44A 109.5 . . ?
C43 C44 H44B 109.5 . . ?
H44A C44 H44B 108.1 . . ?
C6 C7 N1 113.5(7) . . ?
C6 C7 C8 132.6(8) . . ?
C8 C7 N1 113.5(5) . . ?
C4 C5 H5 128.2 . . ?
C6 C5 C4 103.7(7) . . ?
C6 C5 H5 128.2 . . ?
C2 C1 H1A 109.5 . . ?
C2 C1 H1B 109.5 . . ?
C2 C1 H1C 109.5 . . ?
H1A C1 H1B 109.5 . . ?
H1A C1 H1C 109.5 . . ?
H1B C1 H1C 109.5 . . ?
C34 C33 H33A 109.6 . . ?
C34 C33 H33B 109.6 . . ?
C32 C33 C34 110.24(19) . . ?
C32 C33 H33A 109.6 . . ?
C32 C33 H33B 109.6 . . ?
H33A C33 H33B 108.1 . . ?
C51 C50 H50 120.1 . . ?
C49 C50 C51 119.8(3) . . ?
C49 C50 H50 120.1 . . ?
C7 C6 C5 107.3(8) . . ?
C7 C6 H6 126.4 . . ?
C5 C6 H6 126.4 . . ?
C50 C49 H49 120.8 . . ?
C48 C49 C50 118.3(3) . . ?
C48 C49 H49 120.8 . . ?
C47 C48 H48 120.4 . . ?
C49 C48 C47 119.1(3) . . ?
C49 C48 H48 120.4 . . ?
N2 C8 C7 121.6(5) . . ?
N2 C8 H8 119.2 . . ?
C7 C8 H8 119.2 . . ?
H9 C9 H55 157.8 . 3_566 ?
N52 C9 H9 120.0 . . ?
N52 C9 H55 40.70(17) . 3_566 ?
N52 C9 CXF 120.0 . . ?
CXF C9 H9 120.0 . . ?
CXF C9 H55 80.35(17) . 3_566 ?
Zn1 N52 H55 174.0(3) . 3_566 ?
C9 N52 Zn1 121.22(13) . . ?
C9 N52 H55 60.0(3) . 3_566 ?
C53 N52 Zn1 118.34(13) . . ?
C53 N52 C9 120.0 . . ?
C53 N52 H55 61.6(3) . 3_566 ?
N52 C53 H53 120.0 . . ?
N52 C53 C54 120.0 . . ?
N52 C53 H55 40.48(17) . 3_566 ?
H53 C53 H55 157.7 . 3_566 ?
C54 C53 H53 120.0 . . ?
C54 C53 H55 80.54(17) . 3_566 ?
C53 C54 H54 120.0 . . ?
C53 C54 HXF 89.0(5) . 3_566 ?
H54 C54 HXF 33.7 . 3_566 ?
C55 C54 C53 120.0 . . ?
C55 C54 H54 120.0 . . ?
C55 C54 HXF 148.1(5) . 3_566 ?
C54 C55 H55 120.0 . . ?
C54 C55 CXF 120.0 . . ?
CXF C55 H55 120.0 . . ?
C9 CXF HXF 120.0 . . ?
C55 CXF C9 120.0 . . ?
C55 CXF HXF 120.0 . . ?
N2 C24 H24 108.6 . . ?
N2 C24 C14 110.6(3) . . ?
N2 C24 C10 110.6(3) . . ?
C14 C24 H24 108.6 . . ?
C10 C24 H24 108.6 . . ?
C10 C24 C14 109.8(3) . . ?
C24 C14 H14A 109.4 . . ?
C24 C14 H14B 109.4 . . ?
H14A C14 H14B 108.0 . . ?
C13 C14 C24 111.0(3) . . ?
C13 C14 H14A 109.4 . . ?
C13 C14 H14B 109.4 . . ?
C14 C13 H13A 109.4 . . ?
C14 C13 H13B 109.4 . . ?
H13A C13 H13B 108.0 . . ?
C12 C13 C14 110.9(4) . . ?
C12 C13 H13A 109.4 . . ?
C12 C13 H13B 109.4 . . ?
H11A C11 H11B 107.9 . . ?
C12 C11 H11A 109.3 . . ?
C12 C11 H11B 109.3 . . ?
C10 C11 H11A 109.3 . . ?
C10 C11 H11B 109.3 . . ?
C10 C11 C12 111.7(4) . . ?
C13 C12 C11 110.7(4) . . ?
C13 C12 H12A 109.5 . . ?
C13 C12 H12B 109.5 . . ?
C11 C12 H12A 109.5 . . ?
C11 C12 H12B 109.5 . . ?
H12A C12 H12B 108.1 . . ?
C24 C10 H10A 109.2 . . ?
C24 C10 H10B 109.2 . . ?
C11 C10 C24 111.9(4) . . ?
C11 C10 H10A 109.2 . . ?
C11 C10 H10B 109.2 . . ?
H10A C10 H10B 107.9 . . ?
U1 O2 U1 108.39(6) . 3_666 ?
U1 O1 Zn1 121.98(7) . . ?
N3 C19 H19 109.1 . . ?
N3 C19 C52 110.1(4) . . ?
N3 C19 C20 109.7(4) . . ?
C52 C19 H19 109.1 . . ?
C52 C19 C20 109.7(4) . . ?
C20 C19 H19 109.1 . . ?
C19 N3 Zn1 135.6(4) . . ?
C18 N3 Zn1 105.5(4) . . ?
C18 N3 C19 118.6(5) . . ?
H23A C23 H23B 108.2 . . ?
C52 C23 H23A 109.6 . . ?
C52 C23 H23B 109.6 . . ?
C22 C23 H23A 109.6 . . ?
C22 C23 H23B 109.6 . . ?
C22 C23 C52 110.1(5) . . ?
C19 C52 C23 111.9(4) . . ?
C19 C52 H52A 109.2 . . ?
C19 C52 H52B 109.2 . . ?
C23 C52 H52A 109.2 . . ?
C23 C52 H52B 109.2 . . ?
H52A C52 H52B 107.9 . . ?
C19 C20 H20A 109.4 . . ?
C19 C20 H20B 109.4 . . ?
H20A C20 H20B 108.0 . . ?
C21 C20 C19 111.2(5) . . ?
C21 C20 H20A 109.4 . . ?
C21 C20 H20B 109.4 . . ?
C20 C21 H21A 109.6 . . ?
C20 C21 H21B 109.6 . . ?
H21A C21 H21B 108.1 . . ?
C22 C21 C20 110.5(4) . . ?
C22 C21 H21A 109.6 . . ?
C22 C21 H21B 109.6 . . ?
N3 C18 H18 120.3 . . ?
N3 C18 C17 119.4(6) . . ?
C17 C18 H18 120.3 . . ?
C23 C22 C21 112.9(5) . . ?
C23 C22 H22A 109.0 . . ?
C23 C22 H22B 109.0 . . ?
C21 C22 H22A 109.0 . . ?
C21 C22 H22B 109.0 . . ?
H22A C22 H22B 107.8 . . ?
N1 C17 C18 121.7(7) . . ?
N1 C17 C16 104.9(8) . . ?
C16 C17 C18 133.3(10) . . ?
C17 C16 H16 127.3 . . ?
C17 C16 C15 105.4(10) . . ?
C15 C16 H16 127.3 . . ?
C4 C15 C16 110.8(9) . . ?
C4 C15 H15 124.6 . . ?
C16 C15 H15 124.6 . . ?

loop_
_geom_bond_atom_site_label_1
_geom_bond_atom_site_label_2
_geom_bond_distance
_geom_bond_site_symmetry_2
_geom_bond_publ_flag
U1 U1 3.48623(15) 3_666 ?
U1 N5 2.5555(16) . ?
U1 N4 2.4510(16) . ?
U1 N6 2.4497(16) . ?
U1 N7 2.5575(16) . ?
U1 O2 1.9390(13) . ?
U1 O2 2.3495(13) 3_666 ?
U1 O1 1.9284(13) . ?
Zn1 N8 2.132(2) . ?
Zn1 N1 1.983(2) . ?
Zn1 N2 2.249(4) . ?
Zn1 N52 2.3114(18) . ?
Zn1 O1 1.9636(13) . ?
Zn1 N3 1.990(4) . ?
N5 C29 1.289(3) . ?
N5 C30 1.478(3) . ?
N4 C25 1.357(2) . ?
N4 C28 1.388(3) . ?
N6 C36 1.355(2) . ?
N6 C39 1.388(2) . ?
N7 C41 1.476(2) . ?
N7 C40 1.292(2) . ?
C25 C26 1.415(3) . ?
C25 C3 1.509(3) . ?
C41 H41 1.0000 . ?
C41 C46 1.525(3) . ?
C41 C42 1.522(3) . ?
N8 C51 1.341(3) . ?
N8 C47 1.336(3) . ?
N1 C4 1.353(3) . ?
N1 C7 1.460(10) . ?
N1 C17 1.316(13) . ?
C29 H29 0.9500 . ?
C29 C28 1.425(3) . ?
C30 H30 1.0000 . ?
C30 C35 1.527(3) . ?
C30 C31 1.527(3) . ?
C28 C27 1.398(3) . ?
C36 C3 1.522(3) . ?
C36 C37 1.402(3) . ?
C26 H26 0.9500 . ?
C26 C27 1.388(3) . ?
C40 H40 0.9500 . ?
C40 C39 1.426(3) . ?
C3 C2 1.546(3) . ?
C3 C4 1.524(3) . ?
C46 H46A 0.9900 . ?
C46 H46B 0.9900 . ?
C46 C45 1.524(3) . ?
C27 H27 0.9500 . ?
C39 C38 1.394(3) . ?
C37 H37 0.9500 . ?
C37 C38 1.392(3) . ?
C35 H35A 0.9900 . ?
C35 H35B 0.9900 . ?
C35 C34 1.533(3) . ?
C31 H31A 0.9900 . ?
C31 H31B 0.9900 . ?
C31 C32 1.532(3) . ?
C2 H2A 0.9900 . ?
C2 H2B 0.9900 . ?
C2 C1 1.523(3) . ?
C4 C5 1.474(13) . ?
C4 C15 1.330(18) . ?
C38 H38 0.9500 . ?
N2 C8 1.290(6) . ?
N2 C24 1.462(6) . ?
C34 H34A 0.9900 . ?
C34 H34B 0.9900 . ?
C34 C33 1.522(4) . ?
C51 H51 0.9500 . ?
C51 C50 1.387(4) . ?
C42 H42A 0.9900 . ?
C42 H42B 0.9900 . ?
C42 C43 1.527(3) . ?
C45 H45A 0.9900 . ?
C45 H45B 0.9900 . ?
C45 C44 1.522(4) . ?
C32 H32A 0.9900 . ?
C32 H32B 0.9900 . ?
C32 C33 1.520(3) . ?
C43 H43A 0.9900 . ?
C43 H43B 0.9900 . ?
C43 C44 1.519(4) . ?
C47 H47 0.9500 . ?
C47 C48 1.378(4) . ?
C44 H44A 0.9900 . ?
C44 H44B 0.9900 . ?
C7 C6 1.388(9) . ?
C7 C8 1.430(11) . ?
C5 H5 0.9500 . ?
C5 C6 1.398(15) . ?
C1 H1A 0.9800 . ?
C1 H1B 0.9800 . ?
C1 H1C 0.9800 . ?
C33 H33A 0.9900 . ?
C33 H33B 0.9900 . ?
C50 H50 0.9500 . ?
C50 C49 1.375(5) . ?
C6 H6 0.9500 . ?
C49 H49 0.9500 . ?
C49 C48 1.374(5) . ?
C48 H48 0.9500 . ?
C8 H8 0.9500 . ?
C9 H9 0.9500 . ?
C9 N52 1.3900 . ?
C9 H55 1.225(4) 3_566 ?
C9 CXF 1.3900 . ?
N52 C53 1.3900 . ?
N52 H55 0.923(4) 3_566 ?
C53 H53 0.9500 . ?
C53 C54 1.3900 . ?
C53 H55 1.250(4) 3_566 ?
C54 H54 0.9500 . ?
C54 C55 1.3900 . ?
C54 HXF 0.835(6) 3_566 ?
C55 H55 0.9500 . ?
C55 CXF 1.3900 . ?
CXF HXF 0.9500 . ?
C24 H24 1.0000 . ?
C24 C14 1.539(5) . ?
C24 C10 1.529(6) . ?
C14 H14A 0.9900 . ?
C14 H14B 0.9900 . ?
C14 C13 1.524(5) . ?
C13 H13A 0.9900 . ?
C13 H13B 0.9900 . ?
C13 C12 1.519(6) . ?
C11 H11A 0.9900 . ?
C11 H11B 0.9900 . ?
C11 C12 1.539(8) . ?
C11 C10 1.519(6) . ?
C12 H12A 0.9900 . ?
C12 H12B 0.9900 . ?
C10 H10A 0.9900 . ?
C10 H10B 0.9900 . ?
C19 H19 1.0000 . ?
C19 N3 1.481(6) . ?
C19 C52 1.500(7) . ?
C19 C20 1.542(8) . ?
N3 C18 1.286(7) . ?
C23 H23A 0.9900 . ?
C23 H23B 0.9900 . ?
C23 C52 1.536(7) . ?
C23 C22 1.494(8) . ?
C52 H52A 0.9900 . ?
C52 H52B 0.9900 . ?
C20 H20A 0.9900 . ?
C20 H20B 0.9900 . ?
C20 C21 1.530(8) . ?
C21 H21A 0.9900 . ?
C21 H21B 0.9900 . ?
C21 C22 1.516(7) . ?
C18 H18 0.9500 . ?
C18 C17 1.440(12) . ?
C22 H22A 0.9900 . ?
C22 H22B 0.9900 . ?
C17 C16 1.395(10) . ?
C16 H16 0.9500 . ?
C16 C15 1.404(17) . ?
C15 H15 0.9500 . ?

loop_
_geom_torsion_atom_site_label_1
_geom_torsion_atom_site_label_2
_geom_torsion_atom_site_label_3
_geom_torsion_atom_site_label_4
_geom_torsion
_geom_torsion_site_symmetry_1
_geom_torsion_site_symmetry_2
_geom_torsion_site_symmetry_3
_geom_torsion_site_symmetry_4
_geom_torsion_publ_flag
U1 N5 C29 C28 3.7(2) . . . . ?
U1 N5 C30 C35 -57.8(2) . . . . ?
U1 N5 C30 C31 176.34(13) . . . . ?
U1 N4 C25 C26 -161.77(15) . . . . ?
U1 N4 C25 C3 27.6(3) . . . . ?
U1 N4 C28 C29 -13.0(2) . . . . ?
U1 N4 C28 C27 166.68(13) . . . . ?
U1 N6 C36 C3 -18.4(3) . . . . ?
U1 N6 C36 C37 170.41(15) . . . . ?
U1 N6 C39 C40 7.4(2) . . . . ?
U1 N6 C39 C38 -173.06(13) . . . . ?
U1 N7 C41 C46 54.9(2) . . . . ?
U1 N7 C41 C42 -179.07(13) . . . . ?
U1 N7 C40 C39 -0.1(2) . . . . ?
Zn1 N8 C51 C50 -176.06(18) . . . . ?
Zn1 N8 C47 C48 176.8(2) . . . . ?
Zn1 N1 C4 C3 24.9(3) . . . . ?
Zn1 N1 C4 C5 -153.1(6) . . . . ?
Zn1 N1 C4 C15 -159.5(8) . . . . ?
Zn1 N1 C7 C6 159.3(6) . . . . ?
Zn1 N1 C7 C8 -13.8(8) . . . . ?
Zn1 N1 C17 C18 -14.5(11) . . . . ?
Zn1 N1 C17 C16 167.7(7) . . . . ?
Zn1 N2 C8 C7 6.0(7) . . . . ?
Zn1 N2 C24 C14 -96.7(4) . . . . ?
Zn1 N2 C24 C10 25.2(5) . . . . ?
Zn1 N52 C53 C54 172.51(18) . . . . ?
Zn1 N3 C18 C17 3.7(8) . . . . ?
N5 C29 C28 N4 6.3(3) . . . . ?
N5 C29 C28 C27 -173.3(2) . . . . ?
N5 C30 C35 C34 173.91(18) . . . . ?
N5 C30 C31 C32 -177.86(17) . . . . ?
N4 C25 C26 C27 -0.2(2) . . . . ?
N4 C25 C3 C36 -26.2(3) . . . . ?
N4 C25 C3 C2 -149.95(19) . . . . ?
N4 C25 C3 C4 91.0(2) . . . . ?
N4 C28 C27 C26 -0.1(2) . . . . ?
N6 C36 C3 C25 21.9(3) . . . . ?
N6 C36 C3 C2 146.20(19) . . . . ?
N6 C36 C3 C4 -95.7(2) . . . . ?
N6 C36 C37 C38 0.7(2) . . . . ?
N6 C39 C38 C37 -0.1(2) . . . . ?
N7 C41 C46 C45 -174.37(18) . . . . ?
N7 C41 C42 C43 178.04(17) . . . . ?
N7 C40 C39 N6 -5.1(3) . . . . ?
N7 C40 C39 C38 175.5(2) . . . . ?
C25 N4 C28 C29 -179.65(18) . . . . ?
C25 N4 C28 C27 0.0(2) . . . . ?
C25 C26 C27 C28 0.2(2) . . . . ?
C25 C3 C2 C1 66.1(2) . . . . ?
C25 C3 C4 N1 -72.2(2) . . . . ?
C25 C3 C4 C5 105.6(7) . . . . ?
C25 C3 C4 C15 114.0(12) . . . . ?
C41 N7 C40 C39 178.01(17) . . . . ?
C41 C46 C45 C44 -57.1(3) . . . . ?
C41 C42 C43 C44 55.6(3) . . . . ?
N8 C51 C50 C49 -0.5(4) . . . . ?
N8 C47 C48 C49 -1.0(4) . . . . ?
N1 C4 C5 C6 1.7(10) . . . . ?
N1 C4 C15 C16 -3.2(14) . . . . ?
N1 C7 C6 C5 3.5(11) . . . . ?
N1 C7 C8 N2 4.2(10) . . . . ?
N1 C17 C16 C15 -1.5(13) . . . . ?
C29 N5 C30 C35 126.2(2) . . . . ?
C29 N5 C30 C31 0.3(3) . . . . ?
C29 C28 C27 C26 179.5(2) . . . . ?
C30 N5 C29 C28 -179.80(17) . . . . ?
C30 C35 C34 C33 58.0(3) . . . . ?
C30 C31 C32 C33 -56.0(2) . . . . ?
C28 N4 C25 C26 0.1(2) . . . . ?
C28 N4 C25 C3 -170.53(18) . . . . ?
C36 N6 C39 C40 -179.01(18) . . . . ?
C36 N6 C39 C38 0.5(2) . . . . ?
C36 C3 C2 C1 -62.7(2) . . . . ?
C36 C3 C4 N1 52.7(2) . . . . ?
C36 C3 C4 C5 -129.5(7) . . . . ?
C36 C3 C4 C15 -121.1(12) . . . . ?
C36 C37 C38 C39 -0.4(2) . . . . ?
C26 C25 C3 C36 164.58(19) . . . . ?
C26 C25 C3 C2 40.8(3) . . . . ?
C26 C25 C3 C4 -78.2(2) . . . . ?
C40 N7 C41 C46 -122.9(2) . . . . ?
C40 N7 C41 C42 3.1(3) . . . . ?
C40 C39 C38 C37 179.4(2) . . . . ?
C3 C25 C26 C27 170.43(18) . . . . ?
C3 C36 C37 C38 -170.51(19) . . . . ?
C3 C4 C5 C6 -176.1(5) . . . . ?
C3 C4 C15 C16 171.2(5) . . . . ?
C46 C41 C42 C43 -56.4(2) . . . . ?
C46 C45 C44 C43 56.3(3) . . . . ?
C39 N6 C36 C3 170.43(18) . . . . ?
C39 N6 C36 C37 -0.8(2) . . . . ?
C37 C36 C3 C25 -168.14(19) . . . . ?
C37 C36 C3 C2 -43.8(3) . . . . ?
C37 C36 C3 C4 74.2(2) . . . . ?
C35 C30 C31 C32 56.4(2) . . . . ?
C35 C34 C33 C32 -56.8(3) . . . . ?
C31 C30 C35 C34 -57.4(2) . . . . ?
C31 C32 C33 C34 55.9(3) . . . . ?
C2 C3 C4 N1 169.37(19) . . . . ?
C2 C3 C4 C5 -12.9(7) . . . . ?
C2 C3 C4 C15 -4.4(12) . . . . ?
C4 N1 C7 C6 -2.3(8) . . . . ?
C4 N1 C7 C8 -175.3(6) . . . . ?
C4 N1 C17 C18 177.3(8) . . . . ?
C4 N1 C17 C16 -0.5(11) . . . . ?
C4 C3 C2 C1 -177.6(2) . . . . ?
C4 C5 C6 C7 -3.0(11) . . . . ?
N2 C24 C14 C13 179.3(4) . . . . ?
N2 C24 C10 C11 -177.8(4) . . . . ?
C51 N8 C47 C48 0.7(4) . . . . ?
C51 C50 C49 C48 0.2(4) . . . . ?
C42 C41 C46 C45 57.0(2) . . . . ?
C42 C43 C44 C45 -55.2(3) . . . . ?
C47 N8 C51 C50 0.0(3) . . . . ?
C7 N1 C4 C3 178.2(5) . . . . ?
C7 N1 C4 C5 0.2(8) . . . . ?
C50 C49 C48 C47 0.5(4) . . . . ?
C6 C7 C8 N2 -167.2(9) . . . . ?
C8 N2 C24 C14 88.9(5) . . . . ?
C8 N2 C24 C10 -149.2(4) . . . . ?
C8 C7 C6 C5 174.8(11) . . . . ?
C9 N52 C53 C54 0.0 . . . . ?
N52 C9 CXF C55 0.0 . . . . ?
N52 C53 C54 C55 0.0 . . . . ?
C53 C54 C55 CXF 0.0 . . . . ?
C54 C55 CXF C9 0.0 . . . . ?
CXF C9 N52 Zn1 -172.29(18) . . . . ?
CXF C9 N52 C53 0.0 . . . . ?
C24 N2 C8 C7 -178.4(6) . . . . ?
C24 C14 C13 C12 -58.1(5) . . . . ?
C14 C24 C10 C11 -55.4(5) . . . . ?
C14 C13 C12 C11 56.2(5) . . . . ?
C12 C11 C10 C24 54.8(6) . . . . ?
C10 C24 C14 C13 56.9(4) . . . . ?
C10 C11 C12 C13 -54.6(6) . . . . ?
C19 N3 C18 C17 179.5(7) . . . . ?
C19 C20 C21 C22 -54.6(7) . . . . ?
N3 C19 C52 C23 -178.1(4) . . . . ?
N3 C19 C20 C21 177.4(5) . . . . ?
N3 C18 C17 N1 8.2(14) . . . . ?
N3 C18 C17 C16 -174.7(11) . . . . ?
C52 C19 N3 Zn1 100.6(6) . . . . ?
C52 C19 N3 C18 -73.6(6) . . . . ?
C52 C19 C20 C21 56.3(6) . . . . ?
C52 C23 C22 C21 -55.3(7) . . . . ?
C20 C19 N3 Zn1 -20.2(7) . . . . ?
C20 C19 N3 C18 165.6(5) . . . . ?
C20 C19 C52 C23 -57.3(6) . . . . ?
C20 C21 C22 C23 55.0(8) . . . . ?
C18 C17 C16 C15 -178.9(14) . . . . ?
C22 C23 C52 C19 56.9(6) . . . . ?
C17 N1 C4 C3 -173.3(6) . . . . ?
C17 N1 C4 C15 2.3(10) . . . . ?
C17 C16 C15 C4 3.0(16) . . . . ?
